data_7232247
loop_
_publ_author_name
'Han, Jingyu'
'Zhang, Limei'
'Li, Shufen'
'Zheng, Wei'
'Jia, Dingxian'
'Yuan, Yaxian'

_publ_section_title
;
 Alcohol-solvothermal syntheses, crystal structures and photocatalytic
 properties of tin selenides with polyselenide ligands
;
_journal_issue 10
_journal_name_full CrystEngComm
_journal_page_first 1642
_journal_paper_doi 10.1039/C8CE02065E
_journal_volume 21
_journal_year 2019
_chemical_formula_moiety 'C6 H24 N6 Se8 Sn3 Zn'
_chemical_formula_sum 'C6 H24 N6 Se8 Sn3 Zn'
_chemical_formula_weight 1233.43
_space_group_IT_number 14
_space_group_name_Hall '-P 2yn'
_space_group_name_H-M_alt 'P 1 21/n 1'
_symmetry_cell_setting monoclinic
_symmetry_Int_Tables_number 14
_symmetry_space_group_name_Hall '-P 2yn'
_symmetry_space_group_name_H-M 'P 1 21/n 1'
_atom_sites_solution_hydrogens geom
_atom_sites_solution_primary direct
_atom_sites_solution_secondary difmap
_audit_creation_method SHELXL-97
_audit_update_record
;
2018-11-07 deposited with the CCDC.
2019-01-29 downloaded from the CCDC.
;
_cell_angle_alpha 90.00
_cell_angle_beta 100.39(3)
_cell_angle_gamma 90.00
_cell_formula_units_Z 4
_cell_length_a 11.949(2)
_cell_length_b 14.060(3)
_cell_length_c 15.794(3)
_cell_measurement_reflns_used 9065
_cell_measurement_temperature 223(2)
_cell_measurement_theta_max 25.35
_cell_measurement_theta_min 2.9961
_cell_volume 2609.9(9)
_computing_cell_refinement CrystalClear
_computing_data_collection CrystalClear
_computing_data_reduction CrystalStructure
_computing_structure_refinement 'SHELXL-97 (Sheldrick, 1997)'
_computing_structure_solution 'SHELXS-97 (Sheldrick, 1990)'
_diffrn_ambient_temperature 223(2)
_diffrn_detector_area_resol_mean 14.63
_diffrn_measured_fraction_theta_full 0.987
_diffrn_measured_fraction_theta_max 0.987
_diffrn_measurement_device_type 'Rigaku Saturn'
_diffrn_measurement_method \w
_diffrn_radiation_monochromator graphite
_diffrn_radiation_source 'fine-focus sealed tube'
_diffrn_radiation_type MoK\a
_diffrn_radiation_wavelength 0.71073
_diffrn_reflns_av_R_equivalents 0.0658
_diffrn_reflns_av_sigmaI/netI 0.0863
_diffrn_reflns_limit_h_max 14
_diffrn_reflns_limit_h_min -11
_diffrn_reflns_limit_k_max 13
_diffrn_reflns_limit_k_min -16
_diffrn_reflns_limit_l_max 19
_diffrn_reflns_limit_l_min -16
_diffrn_reflns_number 13362
_diffrn_reflns_theta_full 25.35
_diffrn_reflns_theta_max 25.35
_diffrn_reflns_theta_min 3.18
_exptl_absorpt_coefficient_mu 14.907
_exptl_absorpt_correction_T_max 0.3172
_exptl_absorpt_correction_T_min 0.0944
_exptl_absorpt_correction_type multi-scan
_exptl_absorpt_process_details 'Jacobson, R. (1998) Private communication'
_exptl_crystal_colour orange-red
_exptl_crystal_density_diffrn 3.139
_exptl_crystal_density_method 'not measured'
_exptl_crystal_description Block
_exptl_crystal_F_000 2216
_exptl_crystal_size_max 0.30
_exptl_crystal_size_mid 0.20
_exptl_crystal_size_min 0.10
_refine_diff_density_max 1.471
_refine_diff_density_min -1.916
_refine_diff_density_rms 0.303
_refine_ls_extinction_method none
_refine_ls_goodness_of_fit_ref 1.118
_refine_ls_hydrogen_treatment constr
_refine_ls_matrix_type full
_refine_ls_number_parameters 218
_refine_ls_number_reflns 4717
_refine_ls_number_restraints 9
_refine_ls_restrained_S_all 1.119
_refine_ls_R_factor_all 0.0538
_refine_ls_R_factor_gt 0.0374
_refine_ls_shift/su_max 0.001
_refine_ls_shift/su_mean 0.000
_refine_ls_structure_factor_coef Fsqd
_refine_ls_weighting_details 'calc w=1/[\s^2^(Fo^2^)+(0.0420P)^2^+16.4205P] where P=(Fo^2^+2Fc^2^)/3'
_refine_ls_weighting_scheme calc
_refine_ls_wR_factor_gt 0.0781
_refine_ls_wR_factor_ref 0.0907
_reflns_number_gt 3712
_reflns_number_total 4717
_reflns_threshold_expression >2sigma(I)
_cod_data_source_file c8ce02065e2.cif
_cod_data_source_block compound_3
_cod_depositor_comments
;
The following automatic conversions were performed:

'_exptl_absorpt_correction_type' value 'Multi-scan' changed to
'multi-scan' according to
/home/data/users/saulius/crontab/automatic-downloads/rss-feeds/RSC/lib/dictionaries/cif_core.dic
dictionary named 'cif_core.dic' version 2.4.2 from 2011-04-26.

Automatic conversion script
Id: cif_fix_values 4973 2017-02-22 13:04:09Z antanas 

 Adding full bibliography for 7232246--7232253.cif.
;
_cod_original_cell_volume 2610.1(9)
_cod_original_sg_symbol_H-M 'P 21/n'
_cod_database_code 7232247

loop_
_symmetry_equiv_pos_as_xyz
'x, y, z'
'-x+1/2, y+1/2, -z+1/2'
'-x, -y, -z'
'x-1/2, -y-1/2, z-1/2'

loop_
_atom_site_label
_atom_site_type_symbol
_atom_site_fract_x
_atom_site_fract_y
_atom_site_fract_z
_atom_site_U_iso_or_equiv
_atom_site_adp_type
_atom_site_occupancy
_atom_site_symmetry_multiplicity
_atom_site_calc_flag
_atom_site_refinement_flags
Sn1 Sn 0.83744(9) 0.26930(8) 0.18981(8) 0.0269(3) Uani 1 1 d .
Sn2 Sn 0.74389(9) 0.02824(8) 0.24889(7) 0.0244(3) Uani 1 1 d .
Sn3 Sn 0.91783(9) 0.04774(8) 0.07912(8) 0.0286(3) Uani 1 1 d .
Se1 Se 0.95759(13) 0.09567(12) 0.25146(11) 0.0261(4) Uani 1 1 d .
Se2 Se 1.00528(14) 0.34351(13) 0.28991(12) 0.0344(5) Uani 1 1 d .
Se3 Se 0.71685(15) 0.41935(12) 0.12193(12) 0.0300(4) Uani 1 1 d .
Se4 Se 0.84920(17) 0.21667(13) 0.03836(12) 0.0394(5) Uani 1 1 d .
Se5 Se 0.68547(13) 0.20235(12) 0.26788(12) 0.0298(4) Uani 1 1 d .
Se6 Se 0.51557(14) 0.00640(13) 0.23510(14) 0.0390(5) Uani 1 1 d .
Se7 Se 0.75534(17) -0.05751(15) 0.10854(13) 0.0401(6) Uani 1 1 d .
Se8 Se 1.12524(15) 0.00789(15) 0.08740(13) 0.0378(5) Uani 1 1 d .
Zn1 Zn 0.6845(2) 0.69827(19) 0.88261(18) 0.0526(7) Uani 1 1 d .
N1 N 0.7811(14) 0.5641(12) 0.8683(12) 0.063(5) Uani 1 1 d D
H1A H 0.7408 0.5132 0.8800 0.076 Uiso 1 1 calc R
H1B H 0.7936 0.5587 0.8140 0.076 Uiso 1 1 calc R
N2 N 0.8302(12) 0.7132(12) 0.9897(11) 0.051(5) Uani 1 1 d D
H2A H 0.8766 0.7594 0.9769 0.062 Uiso 1 1 calc R
H2B H 0.8046 0.7308 1.0376 0.062 Uiso 1 1 calc R
N3 N 0.5776(12) 0.6280(11) 0.9680(11) 0.053(5) Uani 1 1 d D
H3A H 0.5181 0.5981 0.9359 0.063 Uiso 1 1 calc R
H3B H 0.6192 0.5847 1.0021 0.063 Uiso 1 1 calc R
N4 N 0.5968(11) 0.8202(11) 0.9248(9) 0.038(4) Uani 1 1 d D
H4A H 0.6468 0.8560 0.9607 0.045 Uiso 1 1 calc R
H4B H 0.5679 0.8561 0.8788 0.045 Uiso 1 1 calc R
N5 N 0.7648(12) 0.7812(10) 0.7918(10) 0.039(4) Uani 1 1 d D
H5A H 0.7592 0.8435 0.8032 0.047 Uiso 1 1 calc R
H5B H 0.8391 0.7663 0.7991 0.047 Uiso 1 1 calc R
N6 N 0.5700(11) 0.6709(11) 0.7623(10) 0.040(4) Uani 1 1 d D
H6A H 0.5777 0.6100 0.7469 0.049 Uiso 1 1 calc R
H6B H 0.4978 0.6791 0.7701 0.049 Uiso 1 1 calc R
C1 C 0.8891(19) 0.569(2) 0.9284(14) 0.076(15) Uani 1 1 d D
H1C H 0.9462 0.5926 0.8974 0.091 Uiso 1 1 calc R
H1D H 0.9108 0.5041 0.9461 0.091 Uiso 1 1 calc R
C2 C 0.8937(19) 0.6263(15) 1.0063(15) 0.079(8) Uani 1 1 d D
H2C H 0.8635 0.5896 1.0491 0.094 Uiso 1 1 calc R
H2D H 0.9724 0.6413 1.0298 0.094 Uiso 1 1 calc R
C3 C 0.5368(19) 0.7023(14) 1.0211(13) 0.060(6) Uani 1 1 d D
H3C H 0.5961 0.7173 1.0697 0.072 Uiso 1 1 calc R
H3D H 0.4712 0.6789 1.0431 0.072 Uiso 1 1 calc R
C4 C 0.5048(16) 0.7901(14) 0.9688(12) 0.054(6) Uani 1 1 d D
H4C H 0.4367 0.7779 0.9265 0.065 Uiso 1 1 calc R
H4D H 0.4879 0.8409 1.0062 0.065 Uiso 1 1 calc R
C5 C 0.7117(19) 0.763(2) 0.7021(13) 0.073(11) Uani 1 1 d D
H5C H 0.7540 0.7133 0.6791 0.097 Uiso 1 1 calc R
H5D H 0.7165 0.8200 0.6686 0.097 Uiso 1 1 calc R
C6 C 0.5912(19) 0.7337(19) 0.6920(14) 0.081(8) Uani 1 1 d D
H6C H 0.5695 0.7008 0.6375 0.097 Uiso 1 1 calc R
H6D H 0.5440 0.7900 0.6905 0.097 Uiso 1 1 calc R

loop_
_atom_site_aniso_label
_atom_site_aniso_U_11
_atom_site_aniso_U_22
_atom_site_aniso_U_33
_atom_site_aniso_U_23
_atom_site_aniso_U_13
_atom_site_aniso_U_12
Sn1 0.0363(7) 0.0229(6) 0.0265(7) -0.0049(5) 0.0195(5) -0.0031(5)
Sn2 0.0337(6) 0.0220(6) 0.0213(7) 0.0002(5) 0.0146(5) -0.0008(5)
Sn3 0.0359(6) 0.0249(7) 0.0310(8) -0.0058(6) 0.0225(6) -0.0016(5)
Se1 0.0279(8) 0.0296(10) 0.0234(10) -0.0036(8) 0.0115(7) -0.0008(7)
Se2 0.0301(9) 0.0359(11) 0.0372(12) 0.0001(9) 0.0065(8) 0.0043(7)
Se3 0.0421(10) 0.0233(9) 0.0239(10) -0.0027(8) 0.0037(8) 0.0002(7)
Se4 0.0676(13) 0.0331(11) 0.0221(11) 0.0001(9) 0.0207(9) 0.0103(9)
Se5 0.0290(9) 0.0273(10) 0.0388(12) 0.0038(8) 0.0213(8) 0.0029(7)
Se6 0.0314(9) 0.0300(11) 0.0573(15) 0.0081(10) 0.0129(9) 0.0036(7)
Se7 0.0464(12) 0.0505(13) 0.0316(12) -0.0195(10) 0.0246(10) -0.0263(10)
Se8 0.0376(10) 0.0488(13) 0.0310(11) -0.0122(9) 0.0170(8) 0.0011(8)
Zn1 0.0489(14) 0.0558(17) 0.0552(18) 0.0011(14) 0.0150(12) 0.0005(11)
N1 0.070(12) 0.043(11) 0.084(16) -0.007(11) 0.035(11) 0.016(9)
N2 0.030(8) 0.071(13) 0.050(12) 0.003(10) -0.001(8) 0.004(8)
N3 0.036(9) 0.039(10) 0.079(14) 0.011(10) -0.003(9) -0.014(7)
N4 0.045(9) 0.038(10) 0.030(9) -0.016(8) 0.007(7) 0.000(7)
N5 0.036(8) 0.035(9) 0.052(11) -0.003(8) 0.020(8) 0.002(7)
N6 0.028(7) 0.037(9) 0.056(12) 0.003(9) 0.007(8) 0.008(7)
C1 0.081(2) 0.093(4) 0.048(16) 0.02(2) -0.001(16) 0.014(3)
C2 0.059(15) 0.10(2) 0.07(2) 0.016(18) -0.008(14) -0.005(14)
C3 0.069(15) 0.077(18) 0.041(14) 0.015(13) 0.024(12) -0.011(12)
C4 0.061(14) 0.075(18) 0.029(12) -0.008(12) 0.015(10) 0.009(12)
C5 0.071(17) 0.097(3) 0.045(17) 0.017(19) -0.004(14) -0.017(19)
C6 0.087(19) 0.11(2) 0.049(17) 0.015(16) 0.014(15) 0.005(17)

loop_
_atom_type_symbol
_atom_type_description
_atom_type_scat_dispersion_real
_atom_type_scat_dispersion_imag
_atom_type_scat_source
C C 0.0033 0.0016 'International Tables Vol C Tables 4.2.6.8 and 6.1.1.4'
H H 0.0000 0.0000 'International Tables Vol C Tables 4.2.6.8 and 6.1.1.4'
N N 0.0061 0.0033 'International Tables Vol C Tables 4.2.6.8 and 6.1.1.4'
Zn Zn 0.2839 1.4301 'International Tables Vol C Tables 4.2.6.8 and 6.1.1.4'
Se Se -0.0929 2.2259 'International Tables Vol C Tables 4.2.6.8 and 6.1.1.4'
Sn Sn -0.6537 1.4246 'International Tables Vol C Tables 4.2.6.8 and 6.1.1.4'

loop_
_geom_angle_atom_site_label_1
_geom_angle_atom_site_label_2
_geom_angle_atom_site_label_3
_geom_angle
_geom_angle_site_symmetry_1
_geom_angle_site_symmetry_3
Se4 Sn1 Se2 122.37(8) . .
Se4 Sn1 Se5 120.95(8) . .
Se2 Sn1 Se5 113.65(8) . .
Se4 Sn1 Se3 88.24(7) . .
Se2 Sn1 Se3 103.51(7) . .
Se5 Sn1 Se3 96.09(7) . .
Se4 Sn1 Se1 87.87(7) . .
Se2 Sn1 Se1 81.37(6) . .
Se5 Sn1 Se1 83.11(6) . .
Se3 Sn1 Se1 174.91(7) . .
Se3 Sn2 Se7 112.62(8) 2_645 .
Se3 Sn2 Se5 119.75(7) 2_645 .
Se7 Sn2 Se5 127.48(8) . .
Se3 Sn2 Se6 91.94(7) 2_645 .
Se7 Sn2 Se6 95.02(8) . .
Se5 Sn2 Se6 80.06(6) . .
Se3 Sn2 Se1 99.34(7) 2_645 .
Se7 Sn2 Se1 88.87(7) . .
Se5 Sn2 Se1 86.58(6) . .
Se6 Sn2 Se1 165.63(7) . .
Se8 Sn3 Se7 129.44(9) . .
Se8 Sn3 Se4 119.15(8) . .
Se7 Sn3 Se4 111.40(8) . .
Se8 Sn3 Se8 89.95(7) . 3_755
Se7 Sn3 Se8 89.52(7) . 3_755
Se4 Sn3 Se8 91.58(7) . 3_755
Se8 Sn3 Se1 90.59(7) . .
Se7 Sn3 Se1 87.90(7) . .
Se4 Sn3 Se1 90.68(7) . .
Se8 Sn3 Se1 177.06(7) 3_755 .
Sn2 Se1 Sn3 84.60(6) . .
Sn2 Se1 Sn1 83.23(6) . .
Sn3 Se1 Sn1 83.57(6) . .
Se6 Se2 Sn1 104.46(8) 2_655 .
Sn2 Se3 Sn1 98.42(7) 2_655 .
Sn1 Se4 Sn3 95.94(7) . .
Sn1 Se5 Sn2 93.60(6) . .
Se2 Se6 Sn2 101.54(8) 2_645 .
Sn2 Se7 Sn3 92.64(7) . .
Sn3 Se8 Sn3 90.05(7) . 3_755
N6 Zn1 N4 98.3(5) . .
N6 Zn1 N5 78.6(6) . .
N4 Zn1 N5 94.2(6) . .
N6 Zn1 N2 167.2(6) . .
N4 Zn1 N2 92.7(6) . .
N5 Zn1 N2 94.2(6) . .
N6 Zn1 N1 91.0(6) . .
N4 Zn1 N1 168.0(7) . .
N5 Zn1 N1 95.0(6) . .
N2 Zn1 N1 79.0(6) . .
N6 Zn1 N3 96.4(6) . .
N4 Zn1 N3 78.8(6) . .
N5 Zn1 N3 170.7(6) . .
N2 Zn1 N3 92.1(6) . .
N1 Zn1 N3 92.8(6) . .
C1 N1 Zn1 108.0(13) . .
C2 N2 Zn1 112.1(13) . .
C3 N3 Zn1 108.2(11) . .
C4 N4 Zn1 111.2(11) . .
C5 N5 Zn1 112.0(12) . .
C6 N6 Zn1 112.7(13) . .
N1 C1 C2 117.7(18) . .
N2 C2 C1 112.2(19) . .
N3 C3 C4 110.4(16) . .
N4 C4 C3 111.2(15) . .
N5 C5 C6 113.3(18) . .
C5 C6 N6 112.4(18) . .

loop_
_geom_bond_atom_site_label_1
_geom_bond_atom_site_label_2
_geom_bond_distance
_geom_bond_site_symmetry_2
Sn1 Se4 2.532(2) .
Sn1 Se2 2.543(2) .
Sn1 Se5 2.552(2) .
Sn1 Se3 2.668(2) .
Sn1 Se1 2.910(2) .
Sn2 Se3 2.526(2) 2_645
Sn2 Se7 2.549(2) .
Sn2 Se5 2.578(2) .
Sn2 Se6 2.715(2) .
Sn2 Se1 2.7173(19) .
Sn3 Se8 2.521(2) .
Sn3 Se7 2.550(2) .
Sn3 Se4 2.557(2) .
Sn3 Se8 2.703(2) 3_755
Sn3 Se1 2.761(2) .
Se2 Se6 2.330(3) 2_655
Se3 Sn2 2.526(2) 2_655
Se6 Se2 2.330(3) 2_645
Se8 Sn3 2.703(2) 3_755
Zn1 N6 2.167(15) .
Zn1 N4 2.176(14) .
Zn1 N5 2.198(15) .
Zn1 N2 2.208(15) .
Zn1 N1 2.244(15) .
Zn1 N3 2.247(16) .
N1 C1 1.459(16) .
N2 C2 1.438(16) .
N3 C3 1.475(16) .
N4 C4 1.466(15) .
N5 C5 1.467(16) .
N6 C6 1.476(16) .
C1 C2 1.467(17) .
C3 C4 1.497(17) .
C5 C6 1.477(17) .

loop_
_geom_hbond_atom_site_label_D
_geom_hbond_atom_site_label_H
_geom_hbond_atom_site_label_A
_geom_hbond_distance_DH
_geom_hbond_distance_HA
_geom_hbond_distance_DA
_geom_hbond_angle_DHA
_geom_hbond_site_symmetry_A
N4 H4A Se7 0.90 2.74 3.604(14) 160.5 1_566
N4 H4B Se6 0.90 2.71 3.591(16) 168.1 3_666
N5 H5A Se8 0.90 2.90 3.642(15) 141.0 3_766
N5 H5B Se2 0.90 2.96 3.683(14) 138.6 3_766
N6 H6A Se8 0.90 3.15 3.879(16) 139.4 4_566
N6 H6B Se5 0.90 2.73 3.492(13) 142.9 3_666

loop_
_geom_torsion_atom_site_label_1
_geom_torsion_atom_site_label_2
_geom_torsion_atom_site_label_3
_geom_torsion_atom_site_label_4
_geom_torsion
_geom_torsion_site_symmetry_1
_geom_torsion_site_symmetry_4
Se3 Sn2 Se1 Sn3 130.46(7) 2_645 .
Se7 Sn2 Se1 Sn3 17.72(7) . .
Se5 Sn2 Se1 Sn3 -109.93(6) . .
Se6 Sn2 Se1 Sn3 -88.3(3) . .
Se3 Sn2 Se1 Sn1 -145.39(6) 2_645 .
Se7 Sn2 Se1 Sn1 101.87(7) . .
Se5 Sn2 Se1 Sn1 -25.79(6) . .
Se6 Sn2 Se1 Sn1 -4.1(3) . .
Se8 Sn3 Se1 Sn2 -147.17(7) . .
Se7 Sn3 Se1 Sn2 -17.72(7) . .
Se4 Sn3 Se1 Sn2 93.66(7) . .
Se8 Sn3 Se1 Sn2 -46.6(14) 3_755 .
Se8 Sn3 Se1 Sn1 129.06(6) . .
Se7 Sn3 Se1 Sn1 -101.49(7) . .
Se4 Sn3 Se1 Sn1 9.90(6) . .
Se8 Sn3 Se1 Sn1 -130.4(13) 3_755 .
Se4 Sn1 Se1 Sn2 -95.30(7) . .
Se2 Sn1 Se1 Sn2 141.51(7) . .
Se5 Sn1 Se1 Sn2 26.23(6) . .
Se3 Sn1 Se1 Sn2 -55.0(8) . .
Se4 Sn1 Se1 Sn3 -10.00(6) . .
Se2 Sn1 Se1 Sn3 -133.20(6) . .
Se5 Sn1 Se1 Sn3 111.53(7) . .
Se3 Sn1 Se1 Sn3 30.3(8) . .
Se4 Sn1 Se2 Se6 91.11(11) . 2_655
Se5 Sn1 Se2 Se6 -108.45(10) . 2_655
Se3 Sn1 Se2 Se6 -5.49(10) . 2_655
Se1 Sn1 Se2 Se6 173.02(9) . 2_655
Se4 Sn1 Se3 Sn2 -157.10(7) . 2_655
Se2 Sn1 Se3 Sn2 -34.18(8) . 2_655
Se5 Sn1 Se3 Sn2 81.96(8) . 2_655
Se1 Sn1 Se3 Sn2 162.6(7) . 2_655
Se2 Sn1 Se4 Sn3 89.18(9) . .
Se5 Sn1 Se4 Sn3 -69.86(10) . .
Se3 Sn1 Se4 Sn3 -165.91(7) . .
Se1 Sn1 Se4 Sn3 10.80(7) . .
Se8 Sn3 Se4 Sn1 -102.43(9) . .
Se7 Sn3 Se4 Sn1 76.63(9) . .
Se8 Sn3 Se4 Sn1 166.74(7) 3_755 .
Se1 Sn3 Se4 Sn1 -11.38(7) . .
Se4 Sn1 Se5 Sn2 55.72(10) . .
Se2 Sn1 Se5 Sn2 -105.02(8) . .
Se3 Sn1 Se5 Sn2 147.33(7) . .
Se1 Sn1 Se5 Sn2 -27.61(6) . .
Se3 Sn2 Se5 Sn1 128.38(8) 2_645 .
Se7 Sn2 Se5 Sn1 -56.38(10) . .
Se6 Sn2 Se5 Sn1 -145.09(8) . .
Se1 Sn2 Se5 Sn1 29.57(7) . .
Se3 Sn2 Se6 Se2 -61.52(9) 2_645 2_645
Se7 Sn2 Se6 Se2 51.39(10) . 2_645
Se5 Sn2 Se6 Se2 178.60(10) . 2_645
Se1 Sn2 Se6 Se2 156.6(3) . 2_645
Se3 Sn2 Se7 Sn3 -118.82(8) 2_645 .
Se5 Sn2 Se7 Sn3 65.65(10) . .
Se6 Sn2 Se7 Sn3 146.96(7) . .
Se1 Sn2 Se7 Sn3 -19.18(8) . .
Se8 Sn3 Se7 Sn2 107.91(10) . .
Se4 Sn3 Se7 Sn2 -71.04(9) . .
Se8 Sn3 Se7 Sn2 -162.55(8) 3_755 .
Se1 Sn3 Se7 Sn2 18.87(7) . .
Se7 Sn3 Se8 Sn3 89.34(10) . 3_755
Se4 Sn3 Se8 Sn3 -91.78(9) . 3_755
Se8 Sn3 Se8 Sn3 0.0 3_755 3_755
Se1 Sn3 Se8 Sn3 177.11(8) . 3_755
N6 Zn1 N1 C1 164.8(17) . .
N4 Zn1 N1 C1 -54(4) . .
N5 Zn1 N1 C1 86.1(17) . .
N2 Zn1 N1 C1 -7.2(17) . .
N3 Zn1 N1 C1 -98.8(17) . .
N6 Zn1 N2 C2 -51(3) . .
N4 Zn1 N2 C2 159.0(15) . .
N5 Zn1 N2 C2 -106.6(15) . .
N1 Zn1 N2 C2 -12.3(15) . .
N3 Zn1 N2 C2 80.1(16) . .
N6 Zn1 N3 C3 -112.9(13) . .
N4 Zn1 N3 C3 -15.6(12) . .
N5 Zn1 N3 C3 -56(4) . .
N2 Zn1 N3 C3 76.7(13) . .
N1 Zn1 N3 C3 155.8(13) . .
N6 Zn1 N4 C4 84.0(12) . .
N5 Zn1 N4 C4 163.1(12) . .
N2 Zn1 N4 C4 -102.5(13) . .
N1 Zn1 N4 C4 -57(3) . .
N3 Zn1 N4 C4 -10.9(12) . .
N6 Zn1 N5 C5 -8.5(15) . .
N4 Zn1 N5 C5 -106.2(15) . .
N2 Zn1 N5 C5 160.8(15) . .
N1 Zn1 N5 C5 81.5(16) . .
N3 Zn1 N5 C5 -66(4) . .
N4 Zn1 N6 C6 81.2(15) . .
N5 Zn1 N6 C6 -11.4(15) . .
N2 Zn1 N6 C6 -68(3) . .
N1 Zn1 N6 C6 -106.3(15) . .
N3 Zn1 N6 C6 160.7(15) . .
Zn1 N1 C1 C2 27(3) . .
Zn1 N2 C2 C1 30(3) . .
N1 C1 C2 N2 -39(4) . .
Zn1 N3 C3 C4 39.6(19) . .
Zn1 N4 C4 C3 36(2) . .
N3 C3 C4 N4 -51(2) . .
Zn1 N5 C5 C6 27(3) . .
N5 C5 C6 N6 -38(3) . .
Zn1 N6 C6 C5 30(3) . .
